data_4509110
loop_
_publ_author_name
'Liang, Xiao-Qiang'
'Zhou, Xin-Hui'
'Chen, Chao'
'Xiao, Hong-Ping'
'Li, Yi-Zhi'
'Zuo, Jing-Lin'
'You, Xiao-Zeng'

_publ_section_title
;
 Self-Assembly of Metal&#x2212;Organic Coordination Polymers Constructed
 from a Versatile Multipyridyl Ligand: Diversity of Coordination Modes and
 Structures
;
_journal_issue 2
_journal_name_full 'Crystal Growth &amp; Design'
_journal_page_first 1041
_journal_paper_doi 10.1021/cg8008859
_journal_volume 9
_journal_year 2009
_chemical_formula_moiety 'C28 H27 Cd N5 O4'
_chemical_formula_sum 'C28 H27 Cd N5 O4'
_chemical_formula_weight 609.95
_chemical_name_systematic
; 
 ? 
;
_space_group_IT_number 14
_symmetry_cell_setting monoclinic
_symmetry_space_group_name_Hall '-P 2yn'
_symmetry_space_group_name_H-M 'P 1 21/n 1'
_atom_sites_solution_hydrogens geom
_atom_sites_solution_primary direct
_atom_sites_solution_secondary difmap
_audit_creation_method SHELXL-97
_cell_angle_alpha 90.00
_cell_angle_beta 94.8020(10)
_cell_angle_gamma 90.00
_cell_formula_units_Z 4
_cell_length_a 13.1142(11)
_cell_length_b 13.0598(10)
_cell_length_c 15.0037(12)
_cell_measurement_reflns_used 8344
_cell_measurement_temperature 291(2)
_cell_measurement_theta_max 28.00
_cell_measurement_theta_min 2.21
_cell_volume 2560.6(4)
_computing_cell_refinement SMART
_computing_data_collection 'SMART (Bruker, 2000)'
_computing_data_reduction 'SAINT (Bruker, 2000)'
_computing_molecular_graphics SHELXTL
_computing_publication_material SHELXTL
_computing_structure_refinement SHELXTL
_computing_structure_solution 'SHELXTL (Bruker, 2000)'
_diffrn_ambient_temperature 291(2)
_diffrn_measured_fraction_theta_full 0.999
_diffrn_measured_fraction_theta_max 0.999
_diffrn_measurement_device_type 'Bruker Smart Apex CCD'
_diffrn_measurement_method 'phi and omega scans'
_diffrn_radiation_monochromator graphite
_diffrn_radiation_source 'sealed tube'
_diffrn_radiation_type MoK\a
_diffrn_radiation_wavelength 0.71073
_diffrn_reflns_av_R_equivalents 0.0346
_diffrn_reflns_av_sigmaI/netI 0.0403
_diffrn_reflns_limit_h_max 12
_diffrn_reflns_limit_h_min -16
_diffrn_reflns_limit_k_max 15
_diffrn_reflns_limit_k_min -16
_diffrn_reflns_limit_l_max 16
_diffrn_reflns_limit_l_min -18
_diffrn_reflns_number 13230
_diffrn_reflns_theta_full 26.00
_diffrn_reflns_theta_max 26.00
_diffrn_reflns_theta_min 1.98
_exptl_absorpt_coefficient_mu 0.898
_exptl_absorpt_correction_T_max 0.8134
_exptl_absorpt_correction_T_min 0.7745
_exptl_absorpt_correction_type multi-scan
_exptl_absorpt_process_details 'SADABS; Bruker, 2000'
_exptl_crystal_colour yellow
_exptl_crystal_density_diffrn 1.582
_exptl_crystal_density_method 'not measured'
_exptl_crystal_description block
_exptl_crystal_F_000 1240
_exptl_crystal_size_max 0.30
_exptl_crystal_size_mid 0.26
_exptl_crystal_size_min 0.24
_refine_diff_density_max 0.470
_refine_diff_density_min -0.494
_refine_diff_density_rms 0.091
_refine_ls_extinction_method none
_refine_ls_goodness_of_fit_ref 0.988
_refine_ls_hydrogen_treatment constr
_refine_ls_matrix_type full
_refine_ls_number_parameters 346
_refine_ls_number_reflns 5031
_refine_ls_number_restraints 0
_refine_ls_restrained_S_all 0.988
_refine_ls_R_factor_all 0.0579
_refine_ls_R_factor_gt 0.0460
_refine_ls_shift/su_max 0.000
_refine_ls_shift/su_mean 0.000
_refine_ls_structure_factor_coef Fsqd
_refine_ls_weighting_details 'calc w=1/[\s^2^(Fo^2^)+(0.08P)^2^+1.44P] where P=(Fo^2^+2Fc^2^)/3'
_refine_ls_weighting_scheme calc
_refine_ls_wR_factor_gt 0.1149
_refine_ls_wR_factor_ref 0.1191
_reflns_number_gt 4255
_reflns_number_total 5031
_reflns_threshold_expression >2sigma(I)
_cod_data_source_file cg8008859sup1.cif
_cod_data_source_block 80325bm
_cod_depositor_comments
;
The following automatic conversions were performed:

'_symmetry_cell_setting' value 'Monoclinic' changed to 'monoclinic'
according to /home/saulius/struct/CIF-dictionaries/cif_core.dic
dictionary named 'cif_core.dic' version 2.4.2 from 2011-04-26.

Automatic conversion script
Id: cif_fix_values 1891 2012-01-12 08:04:46Z andrius 
;
_cod_original_sg_symbol_H-M 'P2(1)/n  '
_cod_database_code 4509110

loop_
_symmetry_equiv_pos_as_xyz
'x, y, z'
'-x+1/2, y+1/2, -z+1/2'
'-x, -y, -z'
'x-1/2, -y-1/2, z-1/2'

loop_
_atom_site_label
_atom_site_type_symbol
_atom_site_fract_x
_atom_site_fract_y
_atom_site_fract_z
_atom_site_U_iso_or_equiv
_atom_site_adp_type
_atom_site_occupancy
_atom_site_symmetry_multiplicity
_atom_site_calc_flag
_atom_site_refinement_flags
C1 C 0.0895(3) 0.3052(3) 0.4074(3) 0.0350(9) Uani 1 1 d .
C2 C 0.0805(4) 0.2957(4) 0.3083(3) 0.0423(11) Uani 1 1 d .
H2 H 0.0797 0.3639 0.2809 0.051 Uiso 1 1 calc R
C3 C 0.1863(4) 0.2364(4) 0.2903(3) 0.0467(12) Uani 1 1 d .
H3A H 0.1756 0.1630 0.2883 0.056 Uiso 1 1 calc R
H3B H 0.2107 0.2583 0.2341 0.056 Uiso 1 1 calc R
C4 C 0.2628(4) 0.2652(4) 0.3685(3) 0.0420(10) Uani 1 1 d .
H4A H 0.3220 0.2992 0.3473 0.050 Uiso 1 1 calc R
H4B H 0.2856 0.2048 0.4021 0.050 Uiso 1 1 calc R
C5 C 0.2011(3) 0.3423(3) 0.4303(3) 0.0282(8) Uani 1 1 d .
C6 C 0.0535(4) 0.2024(3) 0.4546(3) 0.0401(10) Uani 1 1 d .
H6A H -0.0077 0.1769 0.4226 0.060 Uiso 1 1 calc R
H6B H 0.0403 0.2171 0.5153 0.060 Uiso 1 1 calc R
H6C H 0.1065 0.1517 0.4541 0.060 Uiso 1 1 calc R
C7 C 0.0144(4) 0.3855(4) 0.4324(4) 0.0466(11) Uani 1 1 d .
H7A H 0.0076 0.4370 0.3867 0.070 Uiso 1 1 calc R
H7B H 0.0387 0.4163 0.4883 0.070 Uiso 1 1 calc R
H7C H -0.0510 0.3542 0.4382 0.070 Uiso 1 1 calc R
C8 C 0.4867(3) 0.2652(3) 0.7714(3) 0.0313(9) Uani 1 1 d .
C9 C 0.2440(3) 0.3346(3) 0.5268(3) 0.0280(8) Uani 1 1 d .
C10 C 0.2344(4) 0.4448(4) 0.3939(3) 0.0498(14) Uani 1 1 d .
H10B H 0.2449 0.4378 0.3317 0.060 Uiso 1 1 calc R
H10C H 0.2971 0.4662 0.4263 0.060 Uiso 1 1 calc R
H10A H 0.1823 0.4951 0.4010 0.060 Uiso 1 1 calc R
C11 C 0.3958(3) 0.7879(3) 0.4781(3) 0.0292(8) Uani 1 1 d .
C12 C 0.3304(3) 0.8505(3) 0.4320(3) 0.0285(8) Uani 1 1 d .
C13 C 0.4788(3) 0.9101(3) 0.4139(2) 0.0246(7) Uani 1 1 d .
C14 C 0.3848(3) 0.7020(3) 0.5380(2) 0.0255(8) Uani 1 1 d .
C15 C 0.4615(3) 0.6259(3) 0.5512(3) 0.0368(10) Uani 1 1 d .
H15 H 0.5209 0.6294 0.5215 0.044 Uiso 1 1 calc R
C16 C 0.4457(3) 0.5448(3) 0.6102(3) 0.0264(8) Uani 1 1 d .
H16 H 0.4984 0.4978 0.6218 0.032 Uiso 1 1 calc R
C17 C 0.2867(3) 0.6032(3) 0.6371(3) 0.0307(8) Uani 1 1 d .
H17 H 0.2270 0.5953 0.6659 0.037 Uiso 1 1 calc R
C18 C 0.2951(3) 0.6872(3) 0.5838(3) 0.0304(8) Uani 1 1 d .
H18 H 0.2421 0.7348 0.5775 0.036 Uiso 1 1 calc R
C19 C 0.2206(3) 0.8417(3) 0.4060(3) 0.0284(8) Uani 1 1 d .
C20 C 0.1698(3) 0.7484(3) 0.3993(3) 0.0346(9) Uani 1 1 d .
H20 H 0.2029 0.6898 0.4219 0.042 Uiso 1 1 calc R
C21 C 0.0711(4) 0.7409(4) 0.3596(3) 0.0509(13) Uani 1 1 d .
H21 H 0.0427 0.6759 0.3523 0.061 Uiso 1 1 calc R
C22 C 0.0610(4) 0.9129(4) 0.3424(3) 0.0410(10) Uani 1 1 d .
H22 H 0.0228 0.9707 0.3253 0.049 Uiso 1 1 calc R
C23 C 0.1621(3) 0.9262(3) 0.3776(3) 0.0368(10) Uani 1 1 d .
H23 H 0.1902 0.9915 0.3821 0.044 Uiso 1 1 calc R
C24 C 0.5638(3) 0.9712(3) 0.3811(2) 0.0257(8) Uani 1 1 d .
C25 C 0.5410(3) 1.0569(3) 0.3271(3) 0.0330(9) Uani 1 1 d .
H25 H 0.4734 1.0784 0.3167 0.040 Uiso 1 1 calc R
C26 C 0.6172(3) 1.1101(3) 0.2893(3) 0.0382(10) Uani 1 1 d .
H26 H 0.6014 1.1697 0.2570 0.046 Uiso 1 1 calc R
C27 C 0.7399(3) 0.9938(3) 0.3527(3) 0.0305(8) Uani 1 1 d .
H27 H 0.8075 0.9722 0.3619 0.037 Uiso 1 1 calc R
C28 C 0.6653(3) 0.9410(3) 0.3951(3) 0.0287(8) Uani 1 1 d .
H28 H 0.6834 0.8860 0.4324 0.034 Uiso 1 1 calc R
Cd1 Cd 0.32522(2) 0.36547(2) 0.698462(17) 0.02535(12) Uani 1 1 d .
N1 N 0.4940(2) 0.8262(2) 0.46780(19) 0.0220(6) Uani 1 1 d .
H1 H 0.5510 0.7938 0.4836 0.026 Uiso 1 1 d R
N2 N 0.3815(2) 0.9298(2) 0.3933(2) 0.0255(6) Uani 1 1 d .
N3 N 0.3599(3) 0.5311(2) 0.6504(2) 0.0284(7) Uani 1 1 d .
N4 N 0.0153(3) 0.8187(3) 0.3318(3) 0.0399(9) Uani 1 1 d .
N5 N 0.7183(2) 1.0746(2) 0.2993(2) 0.0269(7) Uani 1 1 d .
O1 O 0.1930(2) 0.3599(2) 0.58948(19) 0.0334(6) Uani 1 1 d .
O2 O 0.3333(2) 0.3007(2) 0.54217(16) 0.0278(6) Uani 1 1 d .
O3 O 0.4010(2) 0.2306(2) 0.7734(2) 0.0375(7) Uani 1 1 d .
O4 O 0.5019(2) 0.3486(2) 0.73380(19) 0.0293(6) Uani 1 1 d .

loop_
_atom_site_aniso_label
_atom_site_aniso_U_11
_atom_site_aniso_U_22
_atom_site_aniso_U_33
_atom_site_aniso_U_23
_atom_site_aniso_U_13
_atom_site_aniso_U_12
C1 0.035(2) 0.039(2) 0.029(2) 0.0078(18) -0.0080(17) -0.0062(18)
C2 0.042(3) 0.043(3) 0.040(2) 0.001(2) -0.0113(19) -0.018(2)
C3 0.051(3) 0.047(3) 0.046(3) -0.019(2) 0.022(2) -0.017(2)
C4 0.040(2) 0.054(3) 0.032(2) 0.0013(19) 0.0000(18) 0.011(2)
C5 0.0266(19) 0.0287(19) 0.0280(19) 0.0025(15) -0.0053(15) -0.0115(16)
C6 0.057(3) 0.034(2) 0.027(2) 0.0051(17) -0.0091(19) -0.007(2)
C7 0.039(3) 0.053(3) 0.048(3) -0.006(2) 0.001(2) 0.004(2)
C8 0.032(2) 0.0268(19) 0.032(2) 0.0014(16) -0.0144(16) 0.0060(16)
C9 0.0216(18) 0.034(2) 0.0294(19) -0.0025(16) 0.0054(15) -0.0054(15)
C10 0.057(3) 0.047(3) 0.041(2) 0.020(2) -0.023(2) -0.032(2)
C11 0.035(2) 0.0269(19) 0.0256(18) 0.0056(15) 0.0019(15) -0.0037(16)
C12 0.0251(19) 0.032(2) 0.0278(19) -0.0045(15) 0.0018(15) -0.0024(15)
C13 0.0258(18) 0.0253(18) 0.0234(17) 0.0014(14) 0.0052(14) 0.0005(15)
C14 0.035(2) 0.0230(18) 0.0190(16) -0.0029(14) 0.0029(14) 0.0023(15)
C15 0.033(2) 0.024(2) 0.055(3) 0.0004(18) 0.016(2) 0.0008(17)
C16 0.0225(18) 0.0215(17) 0.036(2) 0.0009(15) 0.0075(15) 0.0006(14)
C17 0.037(2) 0.0282(19) 0.0256(18) 0.0027(16) -0.0029(16) 0.0025(16)
C18 0.034(2) 0.0253(19) 0.0318(19) 0.0052(16) 0.0023(16) 0.0097(16)
C19 0.0191(18) 0.0302(19) 0.036(2) -0.0051(16) 0.0047(15) 0.0101(15)
C20 0.033(2) 0.039(2) 0.032(2) 0.0094(17) 0.0022(16) -0.0080(18)
C21 0.044(3) 0.048(3) 0.057(3) 0.021(2) -0.016(2) -0.016(2)
C22 0.042(2) 0.039(2) 0.040(2) 0.0162(19) -0.0096(19) 0.003(2)
C23 0.038(2) 0.029(2) 0.042(2) 0.0133(18) -0.0057(18) 0.0063(18)
C24 0.0243(18) 0.033(2) 0.0215(17) -0.0009(15) 0.0100(14) -0.0028(15)
C25 0.0244(19) 0.033(2) 0.042(2) 0.0043(18) 0.0021(16) 0.0058(16)
C26 0.024(2) 0.034(2) 0.056(3) 0.012(2) 0.0019(18) 0.0188(17)
C27 0.0215(18) 0.036(2) 0.034(2) 0.0010(17) 0.0004(16) -0.0019(16)
C28 0.0261(19) 0.033(2) 0.0281(19) 0.0072(16) 0.0080(15) -0.0052(16)
Cd1 0.03243(18) 0.02361(17) 0.01969(16) 0.00079(10) 0.00025(11) 0.00318(11)
N1 0.0197(14) 0.0243(15) 0.0217(14) 0.0051(12) 0.0011(11) 0.0033(12)
N2 0.0227(15) 0.0217(15) 0.0320(16) 0.0022(12) 0.0015(12) 0.0007(12)
N3 0.0340(17) 0.0219(15) 0.0299(16) 0.0015(13) 0.0054(14) -0.0015(13)
N4 0.0316(19) 0.046(2) 0.041(2) 0.0076(17) -0.0020(15) -0.0179(17)
N5 0.0218(15) 0.0294(17) 0.0297(16) -0.0012(13) 0.0028(12) 0.0115(13)
O1 0.0367(16) 0.0361(16) 0.0271(14) -0.0062(11) 0.0010(12) 0.0011(12)
O2 0.0363(15) 0.0263(13) 0.0200(12) 0.0007(10) -0.0014(10) 0.0043(11)
O3 0.0306(15) 0.0355(16) 0.0439(16) 0.0219(13) -0.0122(12) -0.0042(12)
O4 0.0284(14) 0.0259(13) 0.0328(14) 0.0030(11) -0.0019(11) 0.0024(11)

loop_
_atom_type_symbol
_atom_type_description
_atom_type_scat_dispersion_real
_atom_type_scat_dispersion_imag
_atom_type_scat_source
C C 0.0033 0.0016 'International Tables Vol C Tables 4.2.6.8 and 6.1.1.4'
H H 0.0000 0.0000 'International Tables Vol C Tables 4.2.6.8 and 6.1.1.4'
N N 0.0061 0.0033 'International Tables Vol C Tables 4.2.6.8 and 6.1.1.4'
O O 0.0106 0.0060 'International Tables Vol C Tables 4.2.6.8 and 6.1.1.4'
Cd Cd -0.8075 1.2024 'International Tables Vol C Tables 4.2.6.8 and 6.1.1.4'

loop_
_geom_angle_atom_site_label_1
_geom_angle_atom_site_label_2
_geom_angle_atom_site_label_3
_geom_angle
_geom_angle_site_symmetry_1
_geom_angle_site_symmetry_3
C2 C1 C7 107.9(4) . .
C2 C1 C5 103.9(3) . .
C7 C1 C5 110.5(4) . .
C2 C1 C6 111.7(4) . .
C7 C1 C6 104.5(4) . .
C5 C1 C6 118.0(3) . .
C1 C2 C8 113.5(4) . 4_565
C1 C2 C3 102.0(4) . .
C8 C2 C3 111.3(4) 4_565 .
C1 C2 H2 110.0 . .
C8 C2 H2 110.0 4_565 .
C3 C2 H2 110.0 . .
C4 C3 C2 105.7(3) . .
C4 C3 H3A 110.6 . .
C2 C3 H3A 110.6 . .
C4 C3 H3B 110.6 . .
C2 C3 H3B 110.6 . .
H3A C3 H3B 108.7 . .
C3 C4 C5 105.3(3) . .
C3 C4 H4A 110.7 . .
C5 C4 H4A 110.7 . .
C3 C4 H4B 110.7 . .
C5 C4 H4B 110.7 . .
H4A C4 H4B 108.8 . .
C9 C5 C10 107.8(3) . .
C9 C5 C1 117.3(3) . .
C10 C5 C1 119.3(4) . .
C9 C5 C4 109.9(3) . .
C10 C5 C4 99.7(4) . .
C1 C5 C4 100.7(3) . .
C1 C6 H6A 109.5 . .
C1 C6 H6B 109.5 . .
H6A C6 H6B 109.5 . .
C1 C6 H6C 109.5 . .
H6A C6 H6C 109.5 . .
H6B C6 H6C 109.5 . .
C1 C7 H7A 109.5 . .
C1 C7 H7B 109.5 . .
H7A C7 H7B 109.5 . .
C1 C7 H7C 109.5 . .
H7A C7 H7C 109.5 . .
H7B C7 H7C 109.5 . .
O3 C8 O4 121.3(4) . .
O3 C8 C2 121.0(4) . 4_666
O4 C8 C2 117.5(4) . 4_666
O3 C8 Cd1 59.0(2) . .
O4 C8 Cd1 62.3(2) . .
C2 C8 Cd1 176.7(3) 4_666 .
O1 C9 O2 120.5(4) . .
O1 C9 C5 121.7(4) . .
O2 C9 C5 117.8(3) . .
O1 C9 Cd1 56.0(2) . .
O2 C9 Cd1 66.1(2) . .
C5 C9 Cd1 167.7(3) . .
C5 C10 H10B 109.5 . .
C5 C10 H10C 109.5 . .
H10B C10 H10C 109.5 . .
C5 C10 H10A 109.5 . .
H10B C10 H10A 109.5 . .
H10C C10 H10A 109.5 . .
C12 C11 N1 106.3(3) . .
C12 C11 C14 134.5(4) . .
N1 C11 C14 119.0(3) . .
C11 C12 N2 111.2(3) . .
C11 C12 C19 131.6(4) . .
N2 C12 C19 116.5(3) . .
N2 C13 N1 112.8(3) . .
N2 C13 C24 123.9(3) . .
N1 C13 C24 123.3(3) . .
C15 C14 C18 116.3(3) . .
C15 C14 C11 121.5(4) . .
C18 C14 C11 122.1(3) . .
C16 C15 C14 118.4(4) . .
C16 C15 H15 120.8 . .
C14 C15 H15 120.8 . .
N3 C16 C15 124.1(4) . .
N3 C16 H16 118.0 . .
C15 C16 H16 118.0 . .
N3 C17 C18 123.8(4) . .
N3 C17 H17 118.1 . .
C18 C17 H17 118.1 . .
C17 C18 C14 120.1(4) . .
C17 C18 H18 120.0 . .
C14 C18 H18 120.0 . .
C20 C19 C23 115.2(4) . .
C20 C19 C12 122.9(4) . .
C23 C19 C12 121.6(4) . .
C21 C20 C19 121.4(4) . .
C21 C20 H20 119.3 . .
C19 C20 H20 119.3 . .
N4 C21 C20 124.3(5) . .
N4 C21 H21 117.9 . .
C20 C21 H21 117.9 . .
N4 C22 C23 123.2(4) . .
N4 C22 H22 118.4 . .
C23 C22 H22 118.4 . .
C19 C23 C22 120.0(4) . .
C19 C23 H23 120.0 . .
C22 C23 H23 120.0 . .
C28 C24 C25 118.1(3) . .
C28 C24 C13 122.3(3) . .
C25 C24 C13 119.4(3) . .
C26 C25 C24 121.0(4) . .
C26 C25 H25 119.5 . .
C24 C25 H25 119.5 . .
C25 C26 N5 120.1(4) . .
C25 C26 H26 120.0 . .
N5 C26 H26 120.0 . .
N5 C27 C28 122.7(4) . .
N5 C27 H27 118.6 . .
C28 C27 H27 118.6 . .
C24 C28 C27 119.5(4) . .
C24 C28 H28 120.3 . .
C27 C28 H28 120.3 . .
O3 Cd1 O1 127.17(10) . .
O3 Cd1 N5 101.82(12) . 4_576
O1 Cd1 N5 90.76(11) . 4_576
O3 Cd1 N3 141.42(11) . .
O1 Cd1 N3 87.94(11) . .
N5 Cd1 N3 91.90(11) 4_576 .
O3 Cd1 O4 55.43(10) . .
O1 Cd1 O4 146.77(10) . .
N5 Cd1 O4 122.17(11) 4_576 .
N3 Cd1 O4 86.71(11) . .
O3 Cd1 O2 98.65(10) . .
O1 Cd1 O2 53.68(9) . .
N5 Cd1 O2 144.30(10) 4_576 .
N3 Cd1 O2 89.97(10) . .
O4 Cd1 O2 93.53(9) . .
O3 Cd1 C8 27.24(12) . .
O1 Cd1 C8 144.47(11) . .
N5 Cd1 C8 114.20(12) 4_576 .
N3 Cd1 C8 114.58(12) . .
O4 Cd1 C8 28.19(11) . .
O2 Cd1 C8 97.17(11) . .
O3 Cd1 C9 118.15(12) . .
O1 Cd1 C9 26.85(11) . .
N5 Cd1 C9 117.50(12) 4_576 .
N3 Cd1 C9 85.19(12) . .
O4 Cd1 C9 119.94(11) . .
O2 Cd1 C9 27.29(10) . .
C8 Cd1 C9 123.48(12) . .
C13 N1 C11 105.2(3) . .
C13 N1 H1 128.9 . .
C11 N1 H1 124.7 . .
C13 N2 C12 104.4(3) . .
C16 N3 C17 117.2(3) . .
C16 N3 Cd1 117.2(2) . .
C17 N3 Cd1 122.5(3) . .
C21 N4 C22 115.8(4) . .
C27 N5 C26 118.4(3) . .
C27 N5 Cd1 123.7(2) . 4_675
C26 N5 Cd1 116.3(3) . 4_675
C9 O1 Cd1 97.2(2) . .
C9 O2 Cd1 86.6(2) . .
C8 O3 Cd1 93.8(2) . .
C8 O4 Cd1 89.5(2) . .

loop_
_geom_bond_atom_site_label_1
_geom_bond_atom_site_label_2
_geom_bond_distance
_geom_bond_site_symmetry_2
C1 C2 1.488(6) .
C1 C7 1.508(7) .
C1 C5 1.553(5) .
C1 C6 1.606(6) .
C2 C8 1.530(5) 4_565
C2 C3 1.631(7) .
C2 H2 0.9800 .
C3 C4 1.526(6) .
C3 H3A 0.9700 .
C3 H3B 0.9700 .
C4 C5 1.629(6) .
C4 H4A 0.9700 .
C4 H4B 0.9700 .
C5 C9 1.513(5) .
C5 C10 1.523(5) .
C6 H6A 0.9600 .
C6 H6B 0.9600 .
C6 H6C 0.9600 .
C7 H7A 0.9600 .
C7 H7B 0.9600 .
C7 H7C 0.9600 .
C8 O3 1.214(5) .
C8 O4 1.250(5) .
C8 C2 1.530(5) 4_666
C8 Cd1 2.647(4) .
C9 O1 1.244(5) .
C9 O2 1.255(5) .
C9 Cd1 2.733(4) .
C10 H10B 0.9600 .
C10 H10C 0.9600 .
C10 H10A 0.9600 .
C11 C12 1.336(6) .
C11 N1 1.402(5) .
C11 C14 1.451(5) .
C12 N2 1.386(5) .
C12 C19 1.465(5) .
C13 N2 1.313(5) .
C13 N1 1.366(5) .
C13 C24 1.488(5) .
C14 C15 1.416(6) .
C14 C18 1.426(6) .
C15 C16 1.406(6) .
C15 H15 0.9300 .
C16 N3 1.333(5) .
C16 H16 0.9300 .
C17 N3 1.347(5) .
C17 C18 1.368(6) .
C17 H17 0.9300 .
C18 H18 0.9300 .
C19 C20 1.387(6) .
C19 C23 1.390(5) .
C20 C21 1.383(6) .
C20 H20 0.9300 .
C21 N4 1.300(7) .
C21 H21 0.9300 .
C22 N4 1.372(6) .
C22 C23 1.396(6) .
C22 H22 0.9300 .
C23 H23 0.9300 .
C24 C28 1.387(6) .
C24 C25 1.399(6) .
C25 C26 1.378(6) .
C25 H25 0.9300 .
C26 N5 1.400(5) .
C26 H26 0.9300 .
C27 N5 1.341(5) .
C27 C28 1.393(5) .
C27 H27 0.9300 .
C28 H28 0.9300 .
Cd1 O3 2.274(3) .
Cd1 O1 2.283(3) .
Cd1 N5 2.285(3) 4_576
Cd1 N3 2.337(3) .
Cd1 O4 2.344(3) .
Cd1 O2 2.504(2) .
N1 H1 0.8744 .
N5 Cd1 2.285(3) 4_675
